data_4325724
loop_
_publ_author_name
'Mihail Atanasov'
'Peter Comba'
'Graeme R. Hanson'
'Sascha Hausberg'
'Stefan Helmle'
'Hubert Wadepohl'

_publ_section_title
;
 Cyano-bridged Homodinuclear Copper(II) Complexes
;
_journal_name_full 'Inorganic Chemistry'
_journal_page_first 6890
_journal_page_last 6901
_journal_paper_doi 10.1021/ic102430a
_journal_volume 50
_journal_year 2011
_chemical_formula_sum 'C59 H66 B3 F12 N11 Ni2 O12'
_chemical_formula_weight 1499.08
_space_group_IT_number 37
_symmetry_cell_setting orthorhombic
_symmetry_Int_Tables_number 37
_symmetry_space_group_name_Hall 'C 2 -2c'
_symmetry_space_group_name_H-M 'C c c 2'
_atom_sites_solution_hydrogens geom
_atom_sites_solution_primary heavy
_atom_sites_solution_secondary difmap
_audit_block_code co_sh46
_audit_creation_method SHELXL-97
_cell_angle_alpha 90.00
_cell_angle_beta 90.00
_cell_angle_gamma 90.00
_cell_formula_units_Z 8
_cell_length_a 11.079(6)
_cell_length_b 34.385(18)
_cell_length_c 35.122(18)
_cell_measurement_reflns_used 8190
_cell_measurement_temperature 100(2)
_cell_measurement_theta_max 29.46
_cell_measurement_theta_min 2.25
_cell_volume 13380(12)
_computing_cell_refinement
;
SAINT (Bruker AXS, 1997-2008). Includes estimated systematic errors
 of the unit cell constants from Monte Carlo simulations.
;
_computing_data_collection 'SMART-5.631 (Bruker AXS, 2003)'
_computing_data_reduction 'SAINT (Bruker AXS, 1997-2008)'
_computing_publication_material 'SHELXL-97 (Sheldrick, 1997)'
_computing_structure_refinement 'SHELXL-97 (Sheldrick, 1997)'
_computing_structure_solution 'DIRDIF (Beurskens et al., 1999-2008)'
_diffrn_ambient_environment 'perfluoro polyether oil'
_diffrn_ambient_temperature 100(2)
_diffrn_detector 'CCD plate'
_diffrn_detector_area_resol_mean 8.19
_diffrn_detector_type CCD-PXL-KAF2
_diffrn_measured_fraction_theta_full 0.989
_diffrn_measured_fraction_theta_max 1.000
_diffrn_measurement_device 'three-circle diffractometer'
_diffrn_measurement_device_type 'Bruker AXS Smart 1000'
_diffrn_measurement_method '\f- and \w-scans'
_diffrn_measurement_specimen_support 'polyimid foil'
_diffrn_radiation_monochromator graphite
_diffrn_radiation_probe x-ray
_diffrn_radiation_type MoK\a
_diffrn_radiation_wavelength 0.71073
_diffrn_reflns_av_R_equivalents 0.0723
_diffrn_reflns_av_sigmaI/netI 0.0399
_diffrn_reflns_limit_h_max 13
_diffrn_reflns_limit_h_min 0
_diffrn_reflns_limit_k_max 42
_diffrn_reflns_limit_k_min 0
_diffrn_reflns_limit_l_max 43
_diffrn_reflns_limit_l_min -43
_diffrn_reflns_number 124490
_diffrn_reflns_theta_full 31.00
_diffrn_reflns_theta_max 26.37
_diffrn_reflns_theta_min 1.16
_diffrn_source 'fine-focus sealed tube'
_exptl_absorpt_coefficient_mu 0.664
_exptl_absorpt_correction_T_max 0.7464
_exptl_absorpt_correction_T_min 0.6725
_exptl_absorpt_correction_type multi-scan
_exptl_absorpt_process_details
;
multi-scan from symmetry-related measurements (Blessing 1995)
SADABS (Sheldrick & Bruker AXS, 2004-2008)
;
_exptl_crystal_colour purple
_exptl_crystal_density_diffrn 1.488
_exptl_crystal_description needle
_exptl_crystal_F_000 6176
_exptl_crystal_size_max 0.26
_exptl_crystal_size_mid 0.16
_exptl_crystal_size_min 0.11
_platon_squeeze_details
;
;
_refine_diff_density_max 0.789
_refine_diff_density_min -0.578
_refine_diff_density_rms 0.082
_refine_ls_abs_structure_details 'inversion twin 0.61(1):0.39(1)'
_refine_ls_extinction_method none
_refine_ls_goodness_of_fit_ref 1.058
_refine_ls_hydrogen_treatment constr
_refine_ls_matrix_type full
_refine_ls_number_parameters 904
_refine_ls_number_reflns 13689
_refine_ls_number_restraints 51
_refine_ls_restrained_S_all 1.062
_refine_ls_R_factor_all 0.0723
_refine_ls_R_factor_gt 0.0458
_refine_ls_shift/su_max 0.002
_refine_ls_shift/su_mean 0.000
_refine_ls_structure_factor_coef Fsqd
_refine_ls_weighting_details 'calc w=1/[\s^2^(Fo^2^)+(0.0595P)^2^+33.5701P] where P=(Fo^2^+2Fc^2^)/3'
_refine_ls_weighting_scheme calc
_refine_ls_wR_factor_gt 0.1105
_refine_ls_wR_factor_ref 0.1239
_reflns_number_gt 10835
_reflns_number_total 13689
_reflns_threshold_expression >2sigma(I)
_cod_data_source_file ic102430a_si_002_5.cif
_cod_data_source_block co_sh46_sq
_cod_original_cell_volume 13379(13)
_cod_database_code 4325724
_audit_block_refno 866

loop_
_symmetry_equiv_pos_as_xyz
'x, y, z'
'-x, -y, z'
'-x, y, z+1/2'
'x, -y, z+1/2'
'x+1/2, y+1/2, z'
'-x+1/2, -y+1/2, z'
'-x+1/2, y+1/2, z+1/2'
'x+1/2, -y+1/2, z+1/2'

loop_
_atom_site_label
_atom_site_type_symbol
_atom_site_fract_x
_atom_site_fract_y
_atom_site_fract_z
_atom_site_U_iso_or_equiv
_atom_site_adp_type
_atom_site_occupancy
_atom_site_symmetry_multiplicity
_atom_site_calc_flag
_atom_site_refinement_flags
B1 B 0.7500 0.2500 0.2895(2) 0.0252(16) Uani 1 2 d SD
B2 B 0.5000 0.0000 0.39992(19) 0.0192(14) Uani 1 2 d SD
B3 B 0.5281(6) 0.1275(2) 0.1853(2) 0.060(2) Uani 1 1 d D
B4 B 0.7215(5) 0.1235(2) 0.0019(2) 0.056(2) Uani 1 1 d D
C1 C 0.0079(5) 0.15280(13) 0.17079(15) 0.0224(11) Uani 1 1 d .
C2 C 0.0514(4) 0.11015(12) 0.16362(12) 0.0174(9) Uani 1 1 d .
H2 H 0.1121 0.1102 0.1425 0.021 Uiso 1 1 calc R
C4 C 0.1874(4) 0.11576(12) 0.22222(11) 0.0160(8) Uani 1 1 d .
H4 H 0.2677 0.1180 0.2095 0.019 Uiso 1 1 calc R
C5 C 0.1363(4) 0.15743(11) 0.22902(13) 0.0183(9) Uani 1 1 d .
C6 C 0.0185(4) 0.15893(12) 0.25248(12) 0.0196(9) Uani 1 1 d .
H6A H 0.0337 0.1479 0.2781 0.023 Uiso 1 1 calc R
H6B H -0.0062 0.1864 0.2558 0.023 Uiso 1 1 calc R
C8 C -0.1026(4) 0.15576(13) 0.19651(13) 0.0213(9) Uani 1 1 d .
H8A H -0.1233 0.1835 0.2004 0.026 Uiso 1 1 calc R
H8B H -0.1721 0.1429 0.1840 0.026 Uiso 1 1 calc R
C9 C 0.1145(4) 0.17529(12) 0.18916(13) 0.0209(9) Uani 1 1 d .
C10 C -0.0238(4) 0.16832(12) 0.13079(13) 0.0226(10) Uani 1 1 d .
C11 C -0.1783(7) 0.1936(3) 0.09251(18) 0.069(2) Uani 1 1 d .
H11A H -0.1215 0.2121 0.0811 0.104 Uiso 1 1 calc R
H11B H -0.2574 0.2060 0.0953 0.104 Uiso 1 1 calc R
H11C H -0.1857 0.1708 0.0760 0.104 Uiso 1 1 calc R
C12 C 0.2291(4) 0.18022(12) 0.25238(13) 0.0218(10) Uani 1 1 d .
C13 C 0.4256(5) 0.20835(16) 0.25301(15) 0.0341(12) Uani 1 1 d .
H13A H 0.3953 0.2336 0.2617 0.051 Uiso 1 1 calc R
H13B H 0.4940 0.2124 0.2358 0.051 Uiso 1 1 calc R
H13C H 0.4518 0.1930 0.2750 0.051 Uiso 1 1 calc R
C14 C -0.0565(4) 0.08523(12) 0.15170(13) 0.0187(9) Uani 1 1 d .
C15 C -0.0888(5) 0.07954(14) 0.11402(14) 0.0267(10) Uani 1 1 d .
H15 H -0.0410 0.0897 0.0939 0.032 Uiso 1 1 calc R
C16 C -0.1915(5) 0.05883(15) 0.10654(15) 0.0355(12) Uani 1 1 d .
H16 H -0.2178 0.0556 0.0810 0.043 Uiso 1 1 calc R
C17 C -0.2570(5) 0.04267(15) 0.13598(16) 0.0333(12) Uani 1 1 d .
H17 H -0.3272 0.0277 0.1310 0.040 Uiso 1 1 calc R
C18 C -0.2185(4) 0.04874(13) 0.17259(15) 0.0241(10) Uani 1 1 d .
H18 H -0.2635 0.0376 0.1929 0.029 Uiso 1 1 calc R
C19 C 0.2034(4) 0.09436(12) 0.25950(12) 0.0200(9) Uani 1 1 d .
C20 C 0.3158(5) 0.09015(15) 0.27623(15) 0.0246(11) Uani 1 1 d .
H20 H 0.3864 0.1005 0.2647 0.030 Uiso 1 1 calc R
C21 C 0.3212(5) 0.07009(14) 0.31088(14) 0.0297(11) Uani 1 1 d .
H21 H 0.3969 0.0653 0.3227 0.036 Uiso 1 1 calc R
C22 C 0.2162(6) 0.05731(15) 0.32778(15) 0.0310(14) Uani 1 1 d .
H22 H 0.2183 0.0447 0.3518 0.037 Uiso 1 1 calc R
C23 C 0.1077(5) 0.06320(13) 0.30911(13) 0.0263(11) Uani 1 1 d .
H23 H 0.0352 0.0546 0.3209 0.032 Uiso 1 1 calc R
C24 C -0.1927(4) 0.14241(13) 0.25655(14) 0.0256(10) Uani 1 1 d .
H24A H -0.2608 0.1467 0.2388 0.031 Uiso 1 1 calc R
H24B H -0.1844 0.1660 0.2725 0.031 Uiso 1 1 calc R
C25 C -0.2222(4) 0.10829(14) 0.28198(15) 0.0216(10) Uani 1 1 d .
C26 C -0.3008(4) 0.11272(14) 0.31255(14) 0.0259(10) Uani 1 1 d .
H26 H -0.3295 0.1378 0.3195 0.031 Uiso 1 1 calc R
C27 C -0.3364(5) 0.08030(15) 0.33253(15) 0.0298(11) Uani 1 1 d .
H27 H -0.3913 0.0827 0.3532 0.036 Uiso 1 1 calc R
C28 C -0.2914(5) 0.04389(16) 0.32222(16) 0.0325(12) Uani 1 1 d .
H28 H -0.3143 0.0211 0.3356 0.039 Uiso 1 1 calc R
C29 C -0.2128(5) 0.04217(14) 0.29206(14) 0.0282(11) Uani 1 1 d .
H29 H -0.1825 0.0174 0.2848 0.034 Uiso 1 1 calc R
C30 C 0.1775(4) 0.05754(12) 0.18408(12) 0.0194(9) Uani 1 1 d .
H30A H 0.1245 0.0397 0.1702 0.029 Uiso 1 1 calc R
H30B H 0.2133 0.0440 0.2059 0.029 Uiso 1 1 calc R
H30C H 0.2417 0.0666 0.1671 0.029 Uiso 1 1 calc R
C31 C 0.0842(6) 0.24055(17) 0.16353(17) 0.0466(15) Uani 1 1 d .
H31A H 0.1458 0.2331 0.1449 0.070 Uiso 1 1 calc R
H31B H 0.0984 0.2674 0.1718 0.070 Uiso 1 1 calc R
H31C H 0.0041 0.2387 0.1518 0.070 Uiso 1 1 calc R
C61 C 0.7649(4) 0.09811(13) 0.51804(13) 0.0186(9) Uani 1 1 d .
C62 C 0.8094(4) 0.14112(12) 0.52416(12) 0.0182(9) Uani 1 1 d .
H62 H 0.8714 0.1414 0.5449 0.022 Uiso 1 1 calc R
C64 C 0.9401(4) 0.13318(12) 0.46481(12) 0.0192(9) Uani 1 1 d .
H64 H 1.0215 0.1307 0.4769 0.023 Uiso 1 1 calc R
C65 C 0.8858(4) 0.09188(12) 0.45945(13) 0.0211(9) Uani 1 1 d .
C66 C 0.7687(4) 0.09039(13) 0.43644(13) 0.0208(9) Uani 1 1 d .
H66A H 0.7833 0.1012 0.4107 0.025 Uiso 1 1 calc R
H66B H 0.7430 0.0630 0.4335 0.025 Uiso 1 1 calc R
C68 C 0.6513(4) 0.09608(12) 0.49355(12) 0.0200(9) Uani 1 1 d .
H68A H 0.6263 0.0686 0.4908 0.024 Uiso 1 1 calc R
H68B H 0.5852 0.1103 0.5065 0.024 Uiso 1 1 calc R
C69 C 0.8677(5) 0.07472(13) 0.49985(13) 0.0241(10) Uani 1 1 d .
C70 C 0.7351(4) 0.08394(13) 0.55887(14) 0.0240(10) Uani 1 1 d .
C71 C 0.5846(8) 0.0586(4) 0.5988(2) 0.103(4) Uani 1 1 d .
H71A H 0.6407 0.0394 0.6093 0.155 Uiso 1 1 calc R
H71B H 0.5034 0.0474 0.5975 0.155 Uiso 1 1 calc R
H71C H 0.5834 0.0817 0.6152 0.155 Uiso 1 1 calc R
C72 C 0.9790(4) 0.06794(13) 0.43633(13) 0.0249(10) Uani 1 1 d .
C73 C 1.1728(5) 0.03993(16) 0.43635(16) 0.0373(13) Uani 1 1 d .
H73A H 1.1377 0.0184 0.4218 0.056 Uiso 1 1 calc R
H73B H 1.2304 0.0296 0.4550 0.056 Uiso 1 1 calc R
H73C H 1.2145 0.0577 0.4190 0.056 Uiso 1 1 calc R
C74 C 0.7038(4) 0.16634(13) 0.53602(13) 0.0214(9) Uani 1 1 d .
C75 C 0.6752(5) 0.17268(14) 0.57380(15) 0.0281(11) Uani 1 1 d .
H75 H 0.7249 0.1628 0.5936 0.034 Uiso 1 1 calc R
C76 C 0.5710(5) 0.19399(16) 0.58219(15) 0.0363(12) Uani 1 1 d .
H76 H 0.5477 0.1983 0.6079 0.044 Uiso 1 1 calc R
C77 C 0.5032(5) 0.20861(14) 0.55309(14) 0.0297(11) Uani 1 1 d .
H77 H 0.4325 0.2233 0.5583 0.036 Uiso 1 1 calc R
C78 C 0.5392(4) 0.20171(13) 0.51563(14) 0.0236(10) Uani 1 1 d .
H78 H 0.4922 0.2120 0.4954 0.028 Uiso 1 1 calc R
C79 C 0.9543(4) 0.15270(12) 0.42614(12) 0.0202(9) Uani 1 1 d .
C80 C 1.0599(5) 0.15393(17) 0.40624(16) 0.0301(13) Uani 1 1 d .
H80 H 1.1317 0.1435 0.4169 0.036 Uiso 1 1 calc R
C81 C 1.0619(5) 0.17047(15) 0.37041(14) 0.0321(11) Uani 1 1 d .
H81 H 1.1339 0.1706 0.3557 0.039 Uiso 1 1 calc R
C82 C 0.9566(5) 0.18689(16) 0.35621(15) 0.0281(12) Uani 1 1 d .
H82 H 0.9555 0.1986 0.3317 0.034 Uiso 1 1 calc R
C83 C 0.8536(4) 0.18586(13) 0.37826(12) 0.0211(9) Uani 1 1 d .
H83 H 0.7819 0.1976 0.3689 0.025 Uiso 1 1 calc R
C84 C 0.5551(4) 0.10855(13) 0.43470(13) 0.0221(9) Uani 1 1 d .
H84A H 0.4894 0.1053 0.4535 0.026 Uiso 1 1 calc R
H84B H 0.5589 0.0845 0.4193 0.026 Uiso 1 1 calc R
C85 C 0.5234(4) 0.14171(15) 0.40898(13) 0.0231(10) Uani 1 1 d .
C86 C 0.4375(4) 0.13706(14) 0.38057(13) 0.0244(10) Uani 1 1 d .
H86 H 0.4011 0.1124 0.3762 0.029 Uiso 1 1 calc R
C87 C 0.4054(4) 0.16925(17) 0.35848(14) 0.0306(11) Uani 1 1 d .
H87 H 0.3478 0.1668 0.3386 0.037 Uiso 1 1 calc R
C88 C 0.4581(5) 0.20412(18) 0.36598(17) 0.0326(13) Uani 1 1 d .
H88 H 0.4368 0.2264 0.3514 0.039 Uiso 1 1 calc R
C89 C 0.5417(4) 0.20714(14) 0.39450(13) 0.0242(10) Uani 1 1 d .
H89 H 0.5779 0.2317 0.3994 0.029 Uiso 1 1 calc R
C90 C 0.9368(4) 0.19250(12) 0.50115(13) 0.0218(9) Uani 1 1 d .
H90A H 1.0057 0.1832 0.5161 0.033 Uiso 1 1 calc R
H90B H 0.8875 0.2100 0.5168 0.033 Uiso 1 1 calc R
H90C H 0.9661 0.2065 0.4787 0.033 Uiso 1 1 calc R
C91 C 0.8333(9) 0.0112(2) 0.5271(2) 0.073(2) Uani 1 1 d .
H91A H 0.8539 0.0264 0.5498 0.109 Uiso 1 1 calc R
H91B H 0.8901 -0.0105 0.5245 0.109 Uiso 1 1 calc R
H91C H 0.7511 0.0010 0.5296 0.109 Uiso 1 1 calc R
C50 C -0.0089(3) 0.01678(10) 0.23444(12) 0.0176(7) Uani 0.50 1 d P
C100 C 0.7436(3) 0.23387(11) 0.45270(12) 0.0194(8) Uani 0.50 1 d P
F11 F 0.7060(4) 0.21906(13) 0.31085(11) 0.0705(13) Uani 1 1 d D
F12 F 0.6581(4) 0.26344(9) 0.26738(14) 0.0710(14) Uani 1 1 d D
F21 F 0.4600(3) 0.03059(9) 0.37785(9) 0.0455(8) Uani 1 1 d D
F22 F 0.5926(4) 0.01275(10) 0.42159(16) 0.097(2) Uani 1 1 d D
F31 F 0.5392(4) 0.13132(12) 0.22424(13) 0.0723(13) Uani 1 1 d D
F32 F 0.6341(3) 0.12263(12) 0.16784(15) 0.0787(14) Uani 1 1 d D
F33 F 0.4633(4) 0.15761(18) 0.17035(13) 0.097(2) Uani 1 1 d D
F34 F 0.4564(5) 0.09424(17) 0.1805(2) 0.125(3) Uani 1 1 d D
F41 F 0.6134(3) 0.12928(12) 0.01701(13) 0.0664(11) Uani 1 1 d D
F42 F 0.7741(6) 0.0916(2) 0.01686(15) 0.146(4) Uani 1 1 d D
F43 F 0.7952(5) 0.1541(3) 0.0090(3) 0.229(6) Uani 1 1 d D
F44 F 0.7190(3) 0.11968(12) -0.03725(10) 0.0581(10) Uani 1 1 d D
N1 N -0.1201(3) 0.06964(10) 0.18096(10) 0.0187(8) Uani 1 1 d .
N2 N 0.1015(4) 0.08071(10) 0.27484(10) 0.0178(8) Uani 1 1 d .
N3 N 0.1061(3) 0.09137(10) 0.19779(10) 0.0153(7) Uani 1 1 d .
N4 N -0.1760(4) 0.07337(11) 0.27221(11) 0.0214(8) Uani 1 1 d .
N7 N -0.0804(3) 0.13718(9) 0.23408(11) 0.0179(7) Uani 1 1 d .
N61 N 0.6378(3) 0.18106(10) 0.50751(10) 0.0174(7) Uani 1 1 d .
N62 N 0.8519(3) 0.16886(11) 0.41245(10) 0.0189(8) Uani 1 1 d .
N63 N 0.8630(3) 0.15896(10) 0.48892(10) 0.0163(7) Uani 1 1 d .
N64 N 0.5745(4) 0.17619(11) 0.41599(11) 0.0200(9) Uani 1 1 d .
N67 N 0.6705(3) 0.11296(9) 0.45543(11) 0.0181(7) Uani 1 1 d .
N50 N -0.0089(3) 0.01678(10) 0.23444(12) 0.0176(7) Uani 0.50 1 d P
N100 N 0.7436(3) 0.23387(11) 0.45270(12) 0.0194(8) Uani 0.50 1 d P
Ni1 Ni -0.03796(5) 0.075572(14) 0.233306(14) 0.01652(11) Uani 1 1 d .
Ni61 Ni 0.71611(4) 0.174589(14) 0.454472(14) 0.01637(11) Uani 1 1 d .
O1 O 0.0431(3) 0.16697(11) 0.10348(10) 0.0333(8) Uani 1 1 d .
O2 O -0.1343(3) 0.18175(12) 0.12954(11) 0.0426(10) Uani 1 1 d .
O3 O 0.2141(3) 0.18972(10) 0.28465(9) 0.0295(8) Uani 1 1 d .
O4 O 0.3290(3) 0.18748(9) 0.23278(10) 0.0283(7) Uani 1 1 d .
O5 O 0.2142(3) 0.17109(10) 0.16426(9) 0.0248(7) Uani 1 1 d .
H5 H 0.2786 0.1745 0.1765 0.037 Uiso 1 1 calc R
O6 O 0.0904(3) 0.21464(8) 0.19622(9) 0.0278(7) Uani 1 1 d .
O61 O 0.8008(3) 0.08568(10) 0.58542(9) 0.0321(8) Uani 1 1 d .
O62 O 0.6238(4) 0.06971(14) 0.56061(11) 0.0520(12) Uani 1 1 d .
O63 O 0.9615(3) 0.05777(12) 0.40406(10) 0.0384(9) Uani 1 1 d .
O64 O 1.0776(3) 0.06069(10) 0.45608(10) 0.0309(7) Uani 1 1 d .
O65 O 0.9690(3) 0.07939(10) 0.52336(9) 0.0312(8) Uani 1 1 d .
H65 H 1.0216 0.0628 0.5175 0.047 Uiso 1 1 calc R
O66 O 0.8406(4) 0.03565(9) 0.49393(10) 0.0341(8) Uani 1 1 d .

loop_
_atom_site_aniso_label
_atom_site_aniso_U_11
_atom_site_aniso_U_22
_atom_site_aniso_U_33
_atom_site_aniso_U_23
_atom_site_aniso_U_13
_atom_site_aniso_U_12
B1 0.032(4) 0.025(4) 0.019(4) 0.000 0.000 0.007(3)
B2 0.027(4) 0.010(3) 0.021(3) 0.000 0.000 -0.004(3)
B3 0.034(4) 0.055(5) 0.091(7) -0.035(5) -0.018(4) 0.010(3)
B4 0.025(3) 0.065(5) 0.076(6) -0.021(5) -0.004(4) -0.001(3)
C1 0.028(3) 0.015(2) 0.024(3) 0.0013(18) -0.008(2) -0.005(2)
C2 0.022(2) 0.017(2) 0.012(2) 0.0034(16) -0.0022(17) -0.0022(18)
C4 0.019(2) 0.0155(19) 0.013(2) -0.0012(15) -0.0016(16) -0.0023(16)
C5 0.026(2) 0.0129(19) 0.016(2) 0.0023(17) -0.0009(18) -0.0016(16)
C6 0.027(2) 0.017(2) 0.015(2) -0.0029(17) 0.0007(18) 0.0013(18)
C8 0.025(2) 0.017(2) 0.022(2) 0.0017(18) -0.0002(19) 0.0019(18)
C9 0.028(2) 0.016(2) 0.018(2) 0.0042(17) 0.0000(18) -0.0017(18)
C10 0.030(3) 0.015(2) 0.023(2) 0.0045(18) -0.005(2) -0.0016(18)
C11 0.051(4) 0.127(7) 0.029(3) 0.038(4) -0.008(3) 0.021(4)
C12 0.037(3) 0.010(2) 0.018(2) 0.0025(17) -0.006(2) 0.0017(18)
C13 0.040(3) 0.035(3) 0.027(3) -0.002(2) -0.011(2) -0.020(2)
C14 0.022(2) 0.0109(19) 0.023(2) -0.0005(17) -0.0022(18) -0.0036(16)
C15 0.033(3) 0.029(3) 0.018(2) -0.0024(19) -0.003(2) -0.002(2)
C16 0.045(3) 0.034(3) 0.027(3) -0.009(2) -0.013(2) -0.003(2)
C17 0.029(3) 0.029(3) 0.041(3) -0.003(2) -0.012(2) -0.008(2)
C18 0.021(2) 0.015(2) 0.035(3) 0.0006(19) 0.000(2) -0.0046(18)
C19 0.032(3) 0.0115(19) 0.016(2) -0.0027(16) -0.0023(18) 0.0001(17)
C20 0.030(3) 0.019(2) 0.024(2) 0.000(2) -0.010(2) -0.004(2)
C21 0.037(3) 0.023(2) 0.030(3) -0.0036(19) -0.015(2) 0.002(2)
C22 0.056(4) 0.020(3) 0.017(2) 0.0028(19) -0.008(2) -0.001(2)
C23 0.042(3) 0.016(2) 0.021(2) 0.0028(18) 0.000(2) -0.003(2)
C24 0.026(2) 0.023(2) 0.028(2) 0.0007(19) 0.005(2) 0.0032(19)
C25 0.028(3) 0.015(2) 0.022(2) -0.0034(19) -0.001(2) -0.0017(19)
C26 0.023(2) 0.025(2) 0.029(2) -0.0059(19) 0.0049(19) -0.0011(19)
C27 0.031(3) 0.032(3) 0.026(3) -0.002(2) 0.014(2) -0.002(2)
C28 0.041(3) 0.025(3) 0.032(3) 0.002(2) 0.015(2) -0.001(2)
C29 0.037(3) 0.018(2) 0.029(3) 0.0018(19) 0.010(2) 0.002(2)
C30 0.025(2) 0.018(2) 0.016(2) -0.0027(16) 0.0028(18) -0.0014(17)
C31 0.066(4) 0.031(3) 0.043(3) 0.007(3) -0.011(3) -0.001(3)
C61 0.022(2) 0.021(2) 0.013(2) 0.0075(17) 0.0005(18) 0.0003(19)
C62 0.020(2) 0.018(2) 0.017(2) -0.0009(17) 0.0021(17) 0.0039(17)
C64 0.023(2) 0.019(2) 0.016(2) -0.0010(16) 0.0025(16) 0.0050(17)
C65 0.032(2) 0.0137(19) 0.018(2) 0.0045(17) 0.0044(19) 0.0048(17)
C66 0.030(2) 0.016(2) 0.016(2) -0.0025(17) 0.0009(19) -0.0013(18)
C68 0.029(2) 0.014(2) 0.017(2) 0.0011(16) 0.0028(19) 0.0000(17)
C69 0.037(3) 0.017(2) 0.018(2) 0.0033(17) 0.0049(19) 0.0090(19)
C70 0.028(2) 0.020(2) 0.024(2) 0.0029(19) 0.002(2) 0.0025(19)
C71 0.071(6) 0.186(11) 0.052(5) 0.070(6) -0.004(4) -0.050(7)
C72 0.033(3) 0.021(2) 0.021(2) 0.0032(18) 0.004(2) 0.009(2)
C73 0.042(3) 0.036(3) 0.034(3) -0.001(2) 0.012(3) 0.021(2)
C74 0.024(2) 0.022(2) 0.019(2) -0.0052(18) 0.0003(18) -0.0017(18)
C75 0.030(3) 0.027(3) 0.027(3) -0.003(2) 0.000(2) 0.009(2)
C76 0.049(3) 0.037(3) 0.023(3) -0.010(2) 0.007(2) 0.010(2)
C77 0.029(3) 0.026(3) 0.034(3) -0.005(2) 0.006(2) 0.007(2)
C78 0.025(2) 0.018(2) 0.028(2) 0.0019(19) 0.006(2) 0.0019(18)
C79 0.028(2) 0.016(2) 0.017(2) 0.0002(16) 0.0010(18) 0.0034(18)
C80 0.030(3) 0.035(3) 0.025(3) 0.000(2) 0.003(2) 0.007(2)
C81 0.033(3) 0.039(3) 0.024(2) 0.001(2) 0.014(2) 0.000(2)
C82 0.040(3) 0.024(3) 0.020(2) -0.002(2) 0.003(2) 0.000(2)
C83 0.032(3) 0.017(2) 0.014(2) -0.0032(17) -0.0021(19) 0.0040(19)
C84 0.028(2) 0.020(2) 0.018(2) -0.0001(17) 0.0009(18) -0.0072(19)
C85 0.019(2) 0.032(3) 0.018(2) -0.002(2) 0.0007(18) -0.003(2)
C86 0.021(2) 0.035(3) 0.017(2) -0.0049(18) 0.0015(17) -0.0067(19)
C87 0.018(2) 0.053(3) 0.021(2) 0.000(2) -0.007(2) 0.003(2)
C88 0.030(3) 0.041(3) 0.027(3) 0.012(3) -0.002(2) 0.008(2)
C89 0.023(2) 0.025(2) 0.025(2) 0.0049(19) -0.0027(19) 0.0033(19)
C90 0.023(2) 0.022(2) 0.020(2) -0.0008(18) -0.0012(18) -0.0030(18)
C91 0.131(7) 0.036(4) 0.050(4) 0.007(3) -0.013(4) 0.007(4)
C50 0.0207(18) 0.0170(15) 0.0152(17) -0.0020(17) -0.0002(19) -0.0018(14)
C100 0.0238(19) 0.0184(15) 0.0159(18) 0.0048(17) 0.0001(19) 0.0003(15)
F11 0.067(3) 0.084(3) 0.061(3) 0.046(2) 0.018(2) 0.015(2)
F12 0.076(3) 0.0231(16) 0.114(3) 0.019(2) -0.062(3) -0.0045(17)
F21 0.066(2) 0.0362(17) 0.0348(17) 0.0086(14) -0.0146(16) 0.0095(16)
F22 0.110(4) 0.033(2) 0.149(5) -0.023(2) -0.104(4) 0.013(2)
F31 0.057(2) 0.070(3) 0.091(4) 0.022(2) -0.027(2) 0.004(2)
F32 0.031(2) 0.068(3) 0.137(4) -0.017(3) 0.005(2) 0.0042(19)
F33 0.072(3) 0.174(5) 0.046(3) 0.011(3) 0.003(2) 0.077(3)
F34 0.085(4) 0.118(4) 0.173(7) -0.079(4) 0.027(4) -0.048(3)
F41 0.036(2) 0.073(3) 0.091(3) -0.010(2) 0.009(2) 0.0116(18)
F42 0.179(6) 0.219(7) 0.041(3) 0.040(4) 0.033(3) 0.144(6)
F43 0.090(5) 0.351(13) 0.246(10) -0.213(10) 0.084(5) -0.132(7)
F44 0.047(2) 0.076(3) 0.051(2) 0.0225(19) -0.0013(17) 0.0040(18)
N1 0.0207(19) 0.0137(17) 0.0217(19) 0.0021(14) -0.0013(15) -0.0004(15)
N2 0.029(2) 0.0093(17) 0.0154(18) 0.0002(14) 0.0017(15) 0.0000(14)
N3 0.0191(18) 0.0115(17) 0.0151(17) -0.0032(14) -0.0007(14) -0.0008(14)
N4 0.029(2) 0.0160(19) 0.020(2) -0.0028(15) 0.0052(17) 0.0038(17)
N7 0.0226(18) 0.0144(16) 0.0167(16) 0.0005(16) -0.0002(17) 0.0015(13)
N61 0.0177(18) 0.0133(17) 0.0211(19) 0.0015(14) 0.0022(15) -0.0004(14)
N62 0.021(2) 0.0189(19) 0.0165(18) -0.0019(15) 0.0005(15) -0.0015(15)
N63 0.0173(17) 0.0181(18) 0.0135(18) -0.0018(14) 0.0007(14) 0.0012(14)
N64 0.018(2) 0.023(2) 0.019(2) 0.0013(16) -0.0029(16) 0.0034(17)
N67 0.0229(18) 0.0146(16) 0.0168(17) -0.0006(16) -0.0022(17) 0.0001(13)
N50 0.0207(18) 0.0170(15) 0.0152(17) -0.0020(17) -0.0002(19) -0.0018(14)
N100 0.0238(19) 0.0184(15) 0.0159(18) 0.0048(17) 0.0001(19) 0.0003(15)
Ni1 0.0215(3) 0.0121(2) 0.0160(2) 0.0002(2) 0.0016(2) -0.0001(2)
Ni61 0.0209(3) 0.0132(2) 0.0150(2) 0.0000(2) -0.0014(2) 0.0004(2)
O1 0.038(2) 0.039(2) 0.0230(18) 0.0078(15) -0.0025(16) -0.0028(16)
O2 0.034(2) 0.063(3) 0.031(2) 0.0200(19) -0.0099(16) 0.0103(19)
O3 0.035(2) 0.0316(18) 0.0220(17) -0.0035(14) -0.0063(15) -0.0031(15)
O4 0.0333(18) 0.0330(17) 0.0185(15) -0.0027(15) -0.0084(16) -0.0205(15)
O5 0.0272(17) 0.0276(18) 0.0198(16) 0.0032(14) -0.0032(14) -0.0086(14)
O6 0.047(2) 0.0113(15) 0.0255(17) 0.0062(13) -0.0069(15) -0.0030(14)
O61 0.040(2) 0.040(2) 0.0161(16) 0.0061(14) -0.0002(15) 0.0015(17)
O62 0.044(2) 0.084(3) 0.028(2) 0.023(2) 0.0003(18) -0.016(2)
O63 0.048(2) 0.047(2) 0.0199(18) -0.0138(16) 0.0001(16) 0.0125(18)
O64 0.0353(18) 0.0337(18) 0.0236(16) 0.0014(16) 0.0025(17) 0.0188(15)
O65 0.038(2) 0.036(2) 0.0199(17) 0.0020(15) 0.0006(15) 0.0128(16)
O66 0.060(2) 0.0178(16) 0.0242(17) 0.0045(13) 0.0107(17) 0.0084(16)

loop_
_atom_type_symbol
_atom_type_description
_atom_type_scat_dispersion_real
_atom_type_scat_dispersion_imag
_atom_type_scat_source
C C 0.0033 0.0016 'International Tables Vol C Tables 4.2.6.8 and 6.1.1.4'
H H 0.0000 0.0000 'International Tables Vol C Tables 4.2.6.8 and 6.1.1.4'
B B 0.0013 0.0007 'International Tables Vol C Tables 4.2.6.8 and 6.1.1.4'
F F 0.0171 0.0103 'International Tables Vol C Tables 4.2.6.8 and 6.1.1.4'
N N 0.0061 0.0033 'International Tables Vol C Tables 4.2.6.8 and 6.1.1.4'
Ni Ni 0.3393 1.1124 'International Tables Vol C Tables 4.2.6.8 and 6.1.1.4'
O O 0.0106 0.0060 'International Tables Vol C Tables 4.2.6.8 and 6.1.1.4'

loop_
_geom_angle_atom_site_label_1
_geom_angle_atom_site_label_2
_geom_angle_atom_site_label_3
_geom_angle
_geom_angle_site_symmetry_1
_geom_angle_site_symmetry_3
F12 B1 F12 110.5(7) . 6_655
F12 B1 F11 108.1(2) . 6_655
F12 B1 F11 107.8(2) 6_655 6_655
F12 B1 F11 107.8(2) . .
F12 B1 F11 108.1(2) 6_655 .
F11 B1 F11 114.6(6) 6_655 .
F22 B2 F22 111.4(7) . 2_655
F22 B2 F21 108.7(2) . 2_655
F22 B2 F21 108.2(2) 2_655 2_655
F22 B2 F21 108.2(2) . .
F22 B2 F21 108.7(2) 2_655 .
F21 B2 F21 111.6(5) 2_655 .
F32 B3 F33 112.4(7) . .
F32 B3 F31 112.9(6) . .
F33 B3 F31 110.8(5) . .
F32 B3 F34 110.0(5) . .
F33 B3 F34 105.9(6) . .
F31 B3 F34 104.4(6) . .
F41 B4 F42 111.0(6) . .
F41 B4 F43 110.8(6) . .
F42 B4 F43 107.5(7) . .
F41 B4 F44 113.2(5) . .
F42 B4 F44 108.6(5) . .
F43 B4 F44 105.5(6) . .
C8 C1 C10 109.5(4) . .
C8 C1 C9 109.4(4) . .
C10 C1 C9 112.3(4) . .
C8 C1 C2 113.9(4) . .
C10 C1 C2 104.3(4) . .
C9 C1 C2 107.4(4) . .
N3 C2 C14 107.2(3) . .
N3 C2 C1 113.7(4) . .
C14 C2 C1 109.1(4) . .
N3 C2 H2 108.9 . .
C14 C2 H2 108.9 . .
C1 C2 H2 108.9 . .
N3 C4 C19 107.1(3) . .
N3 C4 C5 112.6(3) . .
C19 C4 C5 110.9(3) . .
N3 C4 H4 108.7 . .
C19 C4 H4 108.7 . .
C5 C4 H4 108.7 . .
C12 C5 C6 105.3(4) . .
C12 C5 C9 112.7(3) . .
C6 C5 C9 109.7(4) . .
C12 C5 C4 108.0(3) . .
C6 C5 C4 114.8(3) . .
C9 C5 C4 106.4(3) . .
N7 C6 C5 112.2(3) . .
N7 C6 H6A 109.2 . .
C5 C6 H6A 109.2 . .
N7 C6 H6B 109.2 . .
C5 C6 H6B 109.2 . .
H6A C6 H6B 107.9 . .
N7 C8 C1 111.4(4) . .
N7 C8 H8A 109.3 . .
C1 C8 H8A 109.4 . .
N7 C8 H8B 109.4 . .
C1 C8 H8B 109.3 . .
H8A C8 H8B 108.0 . .
O6 C9 O5 110.9(3) . .
O6 C9 C5 104.6(3) . .
O5 C9 C5 113.3(4) . .
O6 C9 C1 114.2(4) . .
O5 C9 C1 106.6(4) . .
C5 C9 C1 107.3(4) . .
O1 C10 O2 124.0(4) . .
O1 C10 C1 124.6(4) . .
O2 C10 C1 111.4(4) . .
O2 C11 H11A 109.5 . .
O2 C11 H11B 109.5 . .
H11A C11 H11B 109.5 . .
O2 C11 H11C 109.5 . .
H11A C11 H11C 109.5 . .
H11B C11 H11C 109.5 . .
O3 C12 O4 123.9(4) . .
O3 C12 C5 123.9(4) . .
O4 C12 C5 112.2(4) . .
O4 C13 H13A 109.5 . .
O4 C13 H13B 109.5 . .
H13A C13 H13B 109.5 . .
O4 C13 H13C 109.5 . .
H13A C13 H13C 109.5 . .
H13B C13 H13C 109.5 . .
N1 C14 C15 122.3(4) . .
N1 C14 C2 114.8(4) . .
C15 C14 C2 122.9(4) . .
C16 C15 C14 118.2(5) . .
C16 C15 H15 120.9 . .
C14 C15 H15 120.9 . .
C15 C16 C17 120.2(5) . .
C15 C16 H16 119.9 . .
C17 C16 H16 119.9 . .
C18 C17 C16 118.5(5) . .
C18 C17 H17 120.7 . .
C16 C17 H17 120.7 . .
N1 C18 C17 122.8(5) . .
N1 C18 H18 118.6 . .
C17 C18 H18 118.6 . .
N2 C19 C20 123.5(4) . .
N2 C19 C4 114.9(4) . .
C20 C19 C4 121.6(4) . .
C19 C20 C21 117.3(5) . .
C19 C20 H20 121.3 . .
C21 C20 H20 121.3 . .
C22 C21 C20 119.7(5) . .
C22 C21 H21 120.1 . .
C20 C21 H21 120.1 . .
C21 C22 C23 118.9(5) . .
C21 C22 H22 120.6 . .
C23 C22 H22 120.6 . .
N2 C23 C22 122.2(5) . .
N2 C23 H23 118.9 . .
C22 C23 H23 118.9 . .
N7 C24 C25 113.7(4) . .
N7 C24 H24A 108.8 . .
C25 C24 H24A 108.8 . .
N7 C24 H24B 108.8 . .
C25 C24 H24B 108.8 . .
H24A C24 H24B 107.7 . .
N4 C25 C26 122.1(5) . .
N4 C25 C24 117.3(4) . .
C26 C25 C24 120.5(4) . .
C27 C26 C25 119.0(5) . .
C27 C26 H26 120.5 . .
C25 C26 H26 120.5 . .
C26 C27 C28 119.5(5) . .
C26 C27 H27 120.3 . .
C28 C27 H27 120.3 . .
C29 C28 C27 117.8(5) . .
C29 C28 H28 121.1 . .
C27 C28 H28 121.1 . .
N4 C29 C28 124.0(5) . .
N4 C29 H29 118.0 . .
C28 C29 H29 118.0 . .
N3 C30 H30A 109.5 . .
N3 C30 H30B 109.5 . .
H30A C30 H30B 109.5 . .
N3 C30 H30C 109.5 . .
H30A C30 H30C 109.5 . .
H30B C30 H30C 109.5 . .
O6 C31 H31A 109.5 . .
O6 C31 H31B 109.5 . .
H31A C31 H31B 109.5 . .
O6 C31 H31C 109.5 . .
H31A C31 H31C 109.5 . .
H31B C31 H31C 109.5 . .
C68 C61 C69 110.7(4) . .
C68 C61 C70 109.4(4) . .
C69 C61 C70 112.2(4) . .
C68 C61 C62 112.2(4) . .
C69 C61 C62 108.5(4) . .
C70 C61 C62 103.6(4) . .
N63 C62 C74 107.3(3) . .
N63 C62 C61 113.2(3) . .
C74 C62 C61 109.5(4) . .
N63 C62 H62 108.9 . .
C74 C62 H62 108.9 . .
C61 C62 H62 108.9 . .
N63 C64 C79 107.6(3) . .
N63 C64 C65 112.9(3) . .
C79 C64 C65 109.5(3) . .
N63 C64 H64 108.9 . .
C79 C64 H64 108.9 . .
C65 C64 H64 108.9 . .
C66 C65 C69 111.2(4) . .
C66 C65 C72 105.7(4) . .
C69 C65 C72 111.3(3) . .
C66 C65 C64 115.1(3) . .
C69 C65 C64 106.7(4) . .
C72 C65 C64 106.9(4) . .
N67 C66 C65 111.4(3) . .
N67 C66 H66A 109.4 . .
C65 C66 H66A 109.4 . .
N67 C66 H66B 109.4 . .
C65 C66 H66B 109.4 . .
H66A C66 H66B 108.0 . .
N67 C68 C61 112.0(4) . .
N67 C68 H68A 109.2 . .
C61 C68 H68A 109.2 . .
N67 C68 H68B 109.2 . .
C61 C68 H68B 109.2 . .
H68A C68 H68B 107.9 . .
O66 C69 O65 111.8(4) . .
O66 C69 C61 114.1(4) . .
O65 C69 C61 106.8(4) . .
O66 C69 C65 105.0(4) . .
O65 C69 C65 113.1(4) . .
C61 C69 C65 106.1(3) . .
O61 C70 O62 123.6(5) . .
O61 C70 C61 125.6(5) . .
O62 C70 C61 110.8(4) . .
O62 C71 H71A 109.5 . .
O62 C71 H71B 109.5 . .
H71A C71 H71B 109.5 . .
O62 C71 H71C 109.5 . .
H71A C71 H71C 109.5 . .
H71B C71 H71C 109.5 . .
O63 C72 O64 125.1(4) . .
O63 C72 C65 122.8(4) . .
O64 C72 C65 112.1(4) . .
O64 C73 H73A 109.5 . .
O64 C73 H73B 109.5 . .
H73A C73 H73B 109.5 . .
O64 C73 H73C 109.5 . .
H73A C73 H73C 109.5 . .
H73B C73 H73C 109.5 . .
N61 C74 C75 122.2(4) . .
N61 C74 C62 115.6(4) . .
C75 C74 C62 122.1(4) . .
C74 C75 C76 118.3(5) . .
C74 C75 H75 120.8 . .
C76 C75 H75 120.8 . .
C77 C76 C75 119.3(5) . .
C77 C76 H76 120.4 . .
C75 C76 H76 120.4 . .
C76 C77 C78 119.1(5) . .
C76 C77 H77 120.4 . .
C78 C77 H77 120.4 . .
N61 C78 C77 121.7(5) . .
N61 C78 H78 119.1 . .
C77 C78 H78 119.1 . .
N62 C79 C80 121.7(4) . .
N62 C79 C64 114.3(4) . .
C80 C79 C64 124.0(4) . .
C79 C80 C81 119.6(5) . .
C79 C80 H80 120.2 . .
C81 C80 H80 120.2 . .
C80 C81 C82 118.8(5) . .
C80 C81 H81 120.6 . .
C82 C81 H81 120.6 . .
C83 C82 C81 118.9(5) . .
C83 C82 H82 120.6 . .
C81 C82 H82 120.6 . .
N62 C83 C82 121.9(4) . .
N62 C83 H83 119.1 . .
C82 C83 H83 119.1 . .
N67 C84 C85 115.0(4) . .
N67 C84 H84A 108.5 . .
C85 C84 H84A 108.5 . .
N67 C84 H84B 108.5 . .
C85 C84 H84B 108.5 . .
H84A C84 H84B 107.5 . .
N64 C85 C86 121.7(5) . .
N64 C85 C84 117.7(4) . .
C86 C85 C84 120.5(5) . .
C85 C86 C87 118.8(5) . .
C85 C86 H86 120.6 . .
C87 C86 H86 120.6 . .
C88 C87 C86 118.8(5) . .
C88 C87 H87 120.6 . .
C86 C87 H87 120.6 . .
C87 C88 C89 120.0(5) . .
C87 C88 H88 120.0 . .
C89 C88 H88 120.0 . .
N64 C89 C88 122.0(5) . .
N64 C89 H89 119.0 . .
C88 C89 H89 119.0 . .
N63 C90 H90A 109.5 . .
N63 C90 H90B 109.5 . .
H90A C90 H90B 109.5 . .
N63 C90 H90C 109.5 . .
H90A C90 H90C 109.5 . .
H90B C90 H90C 109.5 . .
O66 C91 H91A 109.5 . .
O66 C91 H91B 109.5 . .
H91A C91 H91B 109.5 . .
O66 C91 H91C 109.5 . .
H91A C91 H91C 109.5 . .
H91B C91 H91C 109.5 . .
N50 C50 C50 0.0(4) 2 2
N50 C50 Ni1 178.7(3) 2 .
C50 C50 Ni1 178.7(3) 2 .
N100 C100 C100 0.0(4) 6_655 6_655
N100 C100 Ni61 177.9(3) 6_655 .
C100 C100 Ni61 177.9(3) 6_655 .
C18 N1 C14 117.9(4) . .
C18 N1 Ni1 127.5(3) . .
C14 N1 Ni1 114.0(3) . .
C19 N2 C23 118.3(4) . .
C19 N2 Ni1 111.4(3) . .
C23 N2 Ni1 127.7(3) . .
C30 N3 C2 107.1(3) . .
C30 N3 C4 107.7(3) . .
C2 N3 C4 117.5(3) . .
C30 N3 Ni1 113.2(3) . .
C2 N3 Ni1 106.3(3) . .
C4 N3 Ni1 105.1(2) . .
C29 N4 C25 117.7(4) . .
C29 N4 Ni1 127.0(3) . .
C25 N4 Ni1 114.8(3) . .
C6 N7 C24 109.2(3) . .
C6 N7 C8 107.1(3) . .
C24 N7 C8 106.4(3) . .
C6 N7 Ni1 109.8(3) . .
C24 N7 Ni1 107.8(3) . .
C8 N7 Ni1 116.4(3) . .
C78 N61 C74 119.2(4) . .
C78 N61 Ni61 126.4(3) . .
C74 N61 Ni61 113.9(3) . .
C83 N62 C79 119.2(4) . .
C83 N62 Ni61 126.6(3) . .
C79 N62 Ni61 112.8(3) . .
C90 N63 C64 108.1(3) . .
C90 N63 C62 107.3(3) . .
C64 N63 C62 116.8(3) . .
C90 N63 Ni61 113.4(3) . .
C64 N63 Ni61 105.6(3) . .
C62 N63 Ni61 105.9(3) . .
C85 N64 C89 118.7(4) . .
C85 N64 Ni61 114.7(3) . .
C89 N64 Ni61 126.0(3) . .
C68 N67 C84 106.4(3) . .
C68 N67 C66 107.8(3) . .
C84 N67 C66 110.9(3) . .
C68 N67 Ni61 115.5(3) . .
C84 N67 Ni61 107.0(2) . .
C66 N67 Ni61 109.2(3) . .
C50 Ni1 N4 93.89(15) . .
C50 Ni1 N1 89.38(15) . .
N4 Ni1 N1 105.13(17) . .
C50 Ni1 N3 98.48(14) . .
N4 Ni1 N3 166.58(14) . .
N1 Ni1 N3 80.29(14) . .
C50 Ni1 N2 87.39(14) . .
N4 Ni1 N2 95.02(17) . .
N1 Ni1 N2 159.76(14) . .
N3 Ni1 N2 80.44(14) . .
C50 Ni1 N7 176.08(15) . .
N4 Ni1 N7 82.31(14) . .
N1 Ni1 N7 90.69(14) . .
N3 Ni1 N7 85.39(13) . .
N2 Ni1 N7 93.87(14) . .
C100 Ni61 N61 89.02(15) . .
C100 Ni61 N64 93.78(16) . .
N61 Ni61 N64 105.52(16) . .
C100 Ni61 N63 98.98(15) . .
N61 Ni61 N63 80.40(14) . .
N64 Ni61 N63 166.07(15) . .
C100 Ni61 N62 88.05(15) . .
N61 Ni61 N62 159.50(14) . .
N64 Ni61 N62 94.92(16) . .
N63 Ni61 N62 80.03(14) . .
C100 Ni61 N67 175.01(15) . .
N61 Ni61 N67 89.62(14) . .
N64 Ni61 N67 81.96(15) . .
N63 Ni61 N67 85.52(14) . .
N62 Ni61 N67 94.88(14) . .
C10 O2 C11 116.4(5) . .
C12 O4 C13 116.6(4) . .
C9 O5 H5 109.5 . .
C9 O6 C31 117.4(4) . .
C70 O62 C71 114.5(5) . .
C72 O64 C73 116.4(4) . .
C69 O65 H65 109.5 . .
C69 O66 C91 117.1(4) . .

loop_
_geom_bond_atom_site_label_1
_geom_bond_atom_site_label_2
_geom_bond_distance
_geom_bond_site_symmetry_2
B1 F12 1.360(5) .
B1 F12 1.360(5) 6_655
B1 F11 1.391(5) 6_655
B1 F11 1.391(5) .
B2 F22 1.351(5) .
B2 F22 1.351(5) 2_655
B2 F21 1.380(5) 2_655
B2 F21 1.380(5) .
B3 F32 1.334(7) .
B3 F33 1.366(8) .
B3 F31 1.380(8) .
B3 F34 1.402(8) .
B4 F41 1.324(7) .
B4 F42 1.348(8) .
B4 F43 1.355(8) .
B4 F44 1.383(8) .
C1 C8 1.525(7) .
C1 C10 1.543(7) .
C1 C9 1.552(6) .
C1 C2 1.564(6) .
C2 N3 1.491(5) .
C2 C14 1.530(6) .
C2 H2 1.0000 .
C4 N3 1.500(5) .
C4 C19 1.513(6) .
C4 C5 1.559(6) .
C4 H4 1.0000 .
C5 C12 1.531(6) .
C5 C6 1.544(6) .
C5 C9 1.548(6) .
C6 N7 1.476(6) .
C6 H6A 0.9900 .
C6 H6B 0.9900 .
C8 N7 1.486(6) .
C8 H8A 0.9900 .
C8 H8B 0.9900 .
C9 O6 1.401(5) .
C9 O5 1.416(6) .
C10 O1 1.213(6) .
C10 O2 1.309(6) .
C11 O2 1.448(6) .
C11 H11A 0.9800 .
C11 H11B 0.9800 .
C11 H11C 0.9800 .
C12 O3 1.191(6) .
C12 O4 1.327(6) .
C13 O4 1.471(5) .
C13 H13A 0.9800 .
C13 H13B 0.9800 .
C13 H13C 0.9800 .
C14 N1 1.356(6) .
C14 C15 1.385(6) .
C15 C16 1.367(7) .
C15 H15 0.9500 .
C16 C17 1.380(8) .
C16 H16 0.9500 .
C17 C18 1.371(7) .
C17 H17 0.9500 .
C18 N1 1.338(6) .
C18 H18 0.9500 .
C19 N2 1.336(6) .
C19 C20 1.385(7) .
C20 C21 1.400(7) .
C20 H20 0.9500 .
C21 C22 1.378(8) .
C21 H21 0.9500 .
C22 C23 1.385(8) .
C22 H22 0.9500 .
C23 N2 1.348(6) .
C23 H23 0.9500 .
C24 N7 1.484(6) .
C24 C25 1.510(7) .
C24 H24A 0.9900 .
C24 H24B 0.9900 .
C25 N4 1.349(6) .
C25 C26 1.391(7) .
C26 C27 1.375(7) .
C26 H26 0.9500 .
C27 C28 1.395(7) .
C27 H27 0.9500 .
C28 C29 1.372(7) .
C28 H28 0.9500 .
C29 N4 1.343(6) .
C29 H29 0.9500 .
C30 N3 1.486(5) .
C30 H30A 0.9800 .
C30 H30B 0.9800 .
C30 H30C 0.9800 .
C31 O6 1.455(6) .
C31 H31A 0.9800 .
C31 H31B 0.9800 .
C31 H31C 0.9800 .
C61 C68 1.526(6) .
C61 C69 1.534(6) .
C61 C70 1.550(6) .
C61 C62 1.574(6) .
C62 N63 1.504(5) .
C62 C74 1.515(6) .
C62 H62 1.0000 .
C64 N63 1.495(5) .
C64 C79 1.523(6) .
C64 C65 1.554(6) .
C64 H64 1.0000 .
C65 C66 1.529(6) .
C65 C69 1.549(6) .
C65 C72 1.550(6) .
C66 N67 1.494(6) .
C66 H66A 0.9900 .
C66 H66B 0.9900 .
C68 N67 1.475(6) .
C68 H68A 0.9900 .
C68 H68B 0.9900 .
C69 O66 1.392(6) .
C69 O65 1.403(6) .
C70 O61 1.184(6) .
C70 O62 1.329(6) .
C71 O62 1.459(8) .
C71 H71A 0.9800 .
C71 H71B 0.9800 .
C71 H71C 0.9800 .
C72 O63 1.202(6) .
C72 O64 1.318(6) .
C73 O64 1.450(6) .
C73 H73A 0.9800 .
C73 H73B 0.9800 .
C73 H73C 0.9800 .
C74 N61 1.339(6) .
C74 C75 1.382(7) .
C75 C76 1.398(7) .
C75 H75 0.9500 .
C76 C77 1.364(8) .
C76 H76 0.9500 .
C77 C78 1.395(7) .
C77 H77 0.9500 .
C78 N61 1.335(6) .
C78 H78 0.9500 .
C79 N62 1.352(6) .
C79 C80 1.363(7) .
C80 C81 1.381(7) .
C80 H80 0.9500 .
C81 C82 1.388(8) .
C81 H81 0.9500 .
C82 C83 1.379(7) .
C82 H82 0.9500 .
C83 N62 1.336(6) .
C83 H83 0.9500 .
C84 N67 1.479(6) .
C84 C85 1.496(7) .
C84 H84A 0.9900 .
C84 H84B 0.9900 .
C85 N64 1.337(6) .
C85 C86 1.388(7) .
C86 C87 1.397(7) .
C86 H86 0.9500 .
C87 C88 1.359(8) .
C87 H87 0.9500 .
C88 C89 1.369(7) .
C88 H88 0.9500 .
C89 N64 1.354(6) .
C89 H89 0.9500 .
C90 N63 1.478(5) .
C90 H90A 0.9800 .
C90 H90B 0.9800 .
C90 H90C 0.9800 .
C91 O66 1.439(7) .
C91 H91A 0.9800 .
C91 H91B 0.9800 .
C91 H91C 0.9800 .
C50 N50 1.171(7) 2
C50 C50 1.171(7) 2
C50 Ni1 2.047(4) .
C100 N100 1.118(7) 6_655
C100 C100 1.118(7) 6_655
C100 Ni61 2.062(4) .
N1 Ni1 2.062(4) .
N2 Ni1 2.132(4) .
N3 Ni1 2.098(4) .
N4 Ni1 2.052(4) .
N7 Ni1 2.170(3) .
N61 Ni61 2.067(4) .
N62 Ni61 2.117(4) .
N63 Ni61 2.097(4) .
N64 Ni61 2.071(4) .
N67 Ni61 2.179(3) .
O5 H5 0.8400 .
O65 H65 0.8400 .

loop_
_geom_torsion_atom_site_label_1
_geom_torsion_atom_site_label_2
_geom_torsion_atom_site_label_3
_geom_torsion_atom_site_label_4
_geom_torsion
_geom_torsion_site_symmetry_1
_geom_torsion_publ_flag
C8 C1 C2 N3 -70.1(5) . ?
C10 C1 C2 N3 170.5(4) . ?
C9 C1 C2 N3 51.1(5) . ?
C8 C1 C2 C14 49.5(5) . ?
C10 C1 C2 C14 -69.9(5) . ?
C9 C1 C2 C14 170.7(4) . ?
N3 C4 C5 C12 -177.1(3) . ?
C19 C4 C5 C12 62.9(5) . ?
N3 C4 C5 C6 65.8(5) . ?
C19 C4 C5 C6 -54.2(5) . ?
N3 C4 C5 C9 -55.8(4) . ?
C19 C4 C5 C9 -175.8(3) . ?
C12 C5 C6 N7 -178.6(3) . ?
C9 C5 C6 N7 59.8(4) . ?
C4 C5 C6 N7 -59.9(5) . ?
C10 C1 C8 N7 173.8(3) . ?
C9 C1 C8 N7 -62.8(5) . ?
C2 C1 C8 N7 57.4(5) . ?
C12 C5 C9 O6 -51.2(5) . ?
C6 C5 C9 O6 65.8(4) . ?
C4 C5 C9 O6 -169.4(3) . ?
C12 C5 C9 O5 69.7(5) . ?
C6 C5 C9 O5 -173.3(3) . ?
C4 C5 C9 O5 -48.5(4) . ?
C12 C5 C9 C1 -172.9(4) . ?
C6 C5 C9 C1 -55.8(4) . ?
C4 C5 C9 C1 68.9(4) . ?
C8 C1 C9 O6 -57.9(5) . ?
C10 C1 C9 O6 63.9(5) . ?
C2 C1 C9 O6 178.0(4) . ?
C8 C1 C9 O5 179.3(3) . ?
C10 C1 C9 O5 -58.9(5) . ?
C2 C1 C9 O5 55.3(5) . ?
C8 C1 C9 C5 57.6(5) . ?
C10 C1 C9 C5 179.3(4) . ?
C2 C1 C9 C5 -66.5(5) . ?
C8 C1 C10 O1 -174.2(4) . ?
C9 C1 C10 O1 64.1(6) . ?
C2 C1 C10 O1 -51.9(6) . ?
C8 C1 C10 O2 3.2(5) . ?
C9 C1 C10 O2 -118.5(5) . ?
C2 C1 C10 O2 125.5(4) . ?
C6 C5 C12 O3 12.7(6) . ?
C9 C5 C12 O3 132.3(5) . ?
C4 C5 C12 O3 -110.4(5) . ?
C6 C5 C12 O4 -168.6(3) . ?
C9 C5 C12 O4 -49.0(5) . ?
C4 C5 C12 O4 68.2(4) . ?
N3 C2 C14 N1 36.9(5) . ?
C1 C2 C14 N1 -86.7(5) . ?
N3 C2 C14 C15 -144.4(4) . ?
C1 C2 C14 C15 92.1(5) . ?
N1 C14 C15 C16 2.9(7) . ?
C2 C14 C15 C16 -175.8(4) . ?
C14 C15 C16 C17 -3.0(8) . ?
C15 C16 C17 C18 1.7(8) . ?
C16 C17 C18 N1 0.0(8) . ?
N3 C4 C19 N2 -46.6(5) . ?
C5 C4 C19 N2 76.6(5) . ?
N3 C4 C19 C20 134.4(4) . ?
C5 C4 C19 C20 -102.4(5) . ?
N2 C19 C20 C21 0.7(7) . ?
C4 C19 C20 C21 179.6(4) . ?
C19 C20 C21 C22 -3.4(7) . ?
C20 C21 C22 C23 2.8(7) . ?
C21 C22 C23 N2 0.6(7) . ?
N7 C24 C25 N4 -23.7(6) . ?
N7 C24 C25 C26 160.7(4) . ?
N4 C25 C26 C27 -2.6(7) . ?
C24 C25 C26 C27 172.7(5) . ?
C25 C26 C27 C28 1.2(8) . ?
C26 C27 C28 C29 -0.2(8) . ?
C27 C28 C29 N4 0.6(9) . ?
C68 C61 C62 N63 -71.5(5) . ?
C69 C61 C62 N63 51.1(5) . ?
C70 C61 C62 N63 170.6(3) . ?
C68 C61 C62 C74 48.2(5) . ?
C69 C61 C62 C74 170.8(4) . ?
C70 C61 C62 C74 -69.7(4) . ?
N63 C64 C65 C66 66.7(5) . ?
C79 C64 C65 C66 -53.3(5) . ?
N63 C64 C65 C69 -57.2(4) . ?
C79 C64 C65 C69 -177.1(4) . ?
N63 C64 C65 C72 -176.4(3) . ?
C79 C64 C65 C72 63.7(4) . ?
C69 C65 C66 N67 59.8(5) . ?
C72 C65 C66 N67 -179.3(3) . ?
C64 C65 C66 N67 -61.6(5) . ?
C69 C61 C68 N67 -61.7(5) . ?
C70 C61 C68 N67 174.1(3) . ?
C62 C61 C68 N67 59.7(5) . ?
C68 C61 C69 O66 -58.2(5) . ?
C70 C61 C69 O66 64.4(5) . ?
C62 C61 C69 O66 178.3(4) . ?
C68 C61 C69 O65 177.8(3) . ?
C70 C61 C69 O65 -59.6(5) . ?
C62 C61 C69 O65 54.3(4) . ?
C68 C61 C69 C65 56.9(5) . ?
C70 C61 C69 C65 179.5(4) . ?
C62 C61 C69 C65 -66.6(4) . ?
C66 C65 C69 O66 64.5(4) . ?
C72 C65 C69 O66 -53.0(5) . ?
C64 C65 C69 O66 -169.3(4) . ?
C66 C65 C69 O65 -173.4(3) . ?
C72 C65 C69 O65 69.1(5) . ?
C64 C65 C69 O65 -47.2(5) . ?
C66 C65 C69 C61 -56.6(5) . ?
C72 C65 C69 C61 -174.2(4) . ?
C64 C65 C69 C61 69.5(5) . ?
C68 C61 C70 O61 -172.0(5) . ?
C69 C61 C70 O61 64.7(6) . ?
C62 C61 C70 O61 -52.2(6) . ?
C68 C61 C70 O62 7.1(5) . ?
C69 C61 C70 O62 -116.1(5) . ?
C62 C61 C70 O62 127.0(4) . ?
C66 C65 C72 O63 12.3(6) . ?
C69 C65 C72 O63 133.1(5) . ?
C64 C65 C72 O63 -110.8(5) . ?
C66 C65 C72 O64 -168.3(4) . ?
C69 C65 C72 O64 -47.4(5) . ?
C64 C65 C72 O64 68.7(5) . ?
N63 C62 C74 N61 37.5(5) . ?
C61 C62 C74 N61 -85.8(5) . ?
N63 C62 C74 C75 -144.6(5) . ?
C61 C62 C74 C75 92.1(5) . ?
N61 C74 C75 C76 2.4(8) . ?
C62 C74 C75 C76 -175.4(5) . ?
C74 C75 C76 C77 -1.7(8) . ?
C75 C76 C77 C78 0.4(8) . ?
C76 C77 C78 N61 0.3(8) . ?
N63 C64 C79 N62 -41.8(5) . ?
C65 C64 C79 N62 81.3(4) . ?
N63 C64 C79 C80 138.7(5) . ?
C65 C64 C79 C80 -98.2(5) . ?
N62 C79 C80 C81 -3.0(8) . ?
C64 C79 C80 C81 176.4(5) . ?
C79 C80 C81 C82 2.6(8) . ?
C80 C81 C82 C83 -0.5(8) . ?
C81 C82 C83 N62 -1.4(8) . ?
N67 C84 C85 N64 -22.0(6) . ?
N67 C84 C85 C86 162.3(4) . ?
N64 C85 C86 C87 0.9(7) . ?
C84 C85 C86 C87 176.5(4) . ?
C85 C86 C87 C88 -1.0(7) . ?
C86 C87 C88 C89 0.6(8) . ?
C87 C88 C89 N64 -0.1(8) . ?
C17 C18 N1 C14 -0.2(7) . ?
C17 C18 N1 Ni1 -171.3(4) . ?
C15 C14 N1 C18 -1.3(6) . ?
C2 C14 N1 C18 177.5(4) . ?
C15 C14 N1 Ni1 171.1(4) . ?
C2 C14 N1 Ni1 -10.2(5) . ?
C20 C19 N2 C23 2.6(6) . ?
C4 C19 N2 C23 -176.4(4) . ?
C20 C19 N2 Ni1 -160.5(4) . ?
C4 C19 N2 Ni1 20.5(4) . ?
C22 C23 N2 C19 -3.2(7) . ?
C22 C23 N2 Ni1 156.8(4) . ?
C14 C2 N3 C30 77.5(4) . ?
C1 C2 N3 C30 -161.8(4) . ?
C14 C2 N3 C4 -161.3(3) . ?
C1 C2 N3 C4 -40.6(5) . ?
C14 C2 N3 Ni1 -43.9(4) . ?
C1 C2 N3 Ni1 76.8(4) . ?
C19 C4 N3 C30 -73.9(4) . ?
C5 C4 N3 C30 163.9(3) . ?
C19 C4 N3 C2 165.1(4) . ?
C5 C4 N3 C2 42.9(5) . ?
C19 C4 N3 Ni1 47.1(4) . ?
C5 C4 N3 Ni1 -75.1(3) . ?
C28 C29 N4 C25 -1.9(8) . ?
C28 C29 N4 Ni1 168.4(4) . ?
C26 C25 N4 C29 2.9(7) . ?
C24 C25 N4 C29 -172.6(4) . ?
C26 C25 N4 Ni1 -168.6(4) . ?
C24 C25 N4 Ni1 15.9(6) . ?
C5 C6 N7 C24 -175.7(3) . ?
C5 C6 N7 C8 -60.9(4) . ?
C5 C6 N7 Ni1 66.3(4) . ?
C25 C24 N7 C6 -100.9(4) . ?
C25 C24 N7 C8 143.9(4) . ?
C25 C24 N7 Ni1 18.4(5) . ?
C1 C8 N7 C6 62.6(4) . ?
C1 C8 N7 C24 179.2(4) . ?
C1 C8 N7 Ni1 -60.7(4) . ?
C77 C78 N61 C74 0.4(7) . ?
C77 C78 N61 Ni61 -171.0(4) . ?
C75 C74 N61 C78 -1.8(7) . ?
C62 C74 N61 C78 176.1(4) . ?
C75 C74 N61 Ni61 170.6(4) . ?
C62 C74 N61 Ni61 -11.4(5) . ?
C82 C83 N62 C79 1.0(7) . ?
C82 C83 N62 Ni61 166.2(4) . ?
C80 C79 N62 C83 1.2(7) . ?
C64 C79 N62 C83 -178.3(4) . ?
C80 C79 N62 Ni61 -165.9(4) . ?
C64 C79 N62 Ni61 14.6(5) . ?
C79 C64 N63 C90 -74.9(4) . ?
C65 C64 N63 C90 164.1(3) . ?
C79 C64 N63 C62 164.1(4) . ?
C65 C64 N63 C62 43.1(5) . ?
C79 C64 N63 Ni61 46.8(4) . ?
C65 C64 N63 Ni61 -74.2(4) . ?
C74 C62 N63 C90 78.1(4) . ?
C61 C62 N63 C90 -161.0(4) . ?
C74 C62 N63 C64 -160.4(4) . ?
C61 C62 N63 C64 -39.5(5) . ?
C74 C62 N63 Ni61 -43.3(4) . ?
C61 C62 N63 Ni61 77.6(4) . ?
C86 C85 N64 C89 -0.5(7) . ?
C84 C85 N64 C89 -176.1(4) . ?
C86 C85 N64 Ni61 -172.1(4) . ?
C84 C85 N64 Ni61 12.3(5) . ?
C88 C89 N64 C85 0.1(7) . ?
C88 C89 N64 Ni61 170.6(4) . ?
C61 C68 N67 C84 179.1(3) . ?
C61 C68 N67 C66 60.1(4) . ?
C61 C68 N67 Ni61 -62.3(4) . ?
C85 C84 N67 C68 143.1(4) . ?
C85 C84 N67 C66 -100.0(4) . ?
C85 C84 N67 Ni61 19.1(4) . ?
C65 C66 N67 C68 -59.0(4) . ?
C65 C66 N67 C84 -175.1(3) . ?
C65 C66 N67 Ni61 67.1(4) . ?
N50 C50 Ni1 N4 162(100) 2 ?
C50 C50 Ni1 N4 162(100) 2 ?
N50 C50 Ni1 N1 56(20) 2 ?
C50 C50 Ni1 N1 56(20) 2 ?
N50 C50 Ni1 N3 -24(20) 2 ?
C50 C50 Ni1 N3 -24(20) 2 ?
N50 C50 Ni1 N2 -104(20) 2 ?/struk/co/co_sh46/
C50 C50 Ni1 N2 -104(20) 2 ?
N50 C50 Ni1 N7 147(19) 2 ?
C50 C50 Ni1 N7 147(19) 2 ?
C29 N4 Ni1 C50 6.5(4) . ?
C25 N4 Ni1 C50 177.1(4) . ?
C29 N4 Ni1 N1 96.9(4) . ?
C25 N4 Ni1 N1 -92.5(4) . ?
C29 N4 Ni1 N3 -150.7(6) . ?
C25 N4 Ni1 N3 19.9(9) . ?
C29 N4 Ni1 N2 -81.2(4) . ?
C25 N4 Ni1 N2 89.4(4) . ?
C29 N4 Ni1 N7 -174.4(4) . ?
C25 N4 Ni1 N7 -3.9(3) . ?
C18 N1 Ni1 C50 60.4(4) . ?
C14 N1 Ni1 C50 -111.0(3) . ?
C18 N1 Ni1 N4 -33.4(4) . ?
C14 N1 Ni1 N4 155.1(3) . ?
C18 N1 Ni1 N3 159.1(4) . ?
C14 N1 Ni1 N3 -12.3(3) . ?
C18 N1 Ni1 N2 141.2(4) . ?
C14 N1 Ni1 N2 -30.3(6) . ?
C18 N1 Ni1 N7 -115.7(4) . ?
C14 N1 Ni1 N7 72.9(3) . ?
C30 N3 Ni1 C50 2.0(3) . ?
C2 N3 Ni1 C50 119.4(3) . ?
C4 N3 Ni1 C50 -115.3(3) . ?
C30 N3 Ni1 N4 159.0(6) . ?
C2 N3 Ni1 N4 -83.6(7) . ?
C4 N3 Ni1 N4 41.7(8) . ?
C30 N3 Ni1 N1 -85.9(3) . ?
C2 N3 Ni1 N1 31.5(2) . ?
C4 N3 Ni1 N1 156.8(3) . ?
C30 N3 Ni1 N2 87.9(3) . ?
C2 N3 Ni1 N2 -154.7(3) . ?
C4 N3 Ni1 N2 -29.4(2) . ?
C30 N3 Ni1 N7 -177.4(3) . ?
C2 N3 Ni1 N7 -60.0(3) . ?
C4 N3 Ni1 N7 65.3(3) . ?
C19 N2 Ni1 C50 104.8(3) . ?
C23 N2 Ni1 C50 -56.3(4) . ?
C19 N2 Ni1 N4 -161.5(3) . ?
C23 N2 Ni1 N4 37.4(4) . ?
C19 N2 Ni1 N1 23.8(6) . ?
C23 N2 Ni1 N1 -137.4(4) . ?
C19 N2 Ni1 N3 5.8(3) . ?
C23 N2 Ni1 N3 -155.4(4) . ?
C19 N2 Ni1 N7 -78.9(3) . ?
C23 N2 Ni1 N7 120.0(4) . ?
C6 N7 Ni1 C50 125(2) . ?
C24 N7 Ni1 C50 6(3) . ?
C8 N7 Ni1 C50 -114(2) . ?
C6 N7 Ni1 N4 110.5(3) . ?
C24 N7 Ni1 N4 -8.4(3) . ?
C8 N7 Ni1 N4 -127.7(3) . ?
C6 N7 Ni1 N1 -144.3(3) . ?
C24 N7 Ni1 N1 96.8(3) . ?
C8 N7 Ni1 N1 -22.5(3) . ?
C6 N7 Ni1 N3 -64.1(3) . ?
C24 N7 Ni1 N3 177.0(3) . ?
C8 N7 Ni1 N3 57.7(3) . ?
C6 N7 Ni1 N2 15.9(3) . ?
C24 N7 Ni1 N2 -102.9(3) . ?
C8 N7 Ni1 N2 137.7(3) . ?
N100 C100 Ni61 N61 -9(12) 6_655 ?
C100 C100 Ni61 N61 -9(12) 6_655 ?
N100 C100 Ni61 N64 96(12) 6_655 ?
C100 C100 Ni61 N64 96(12) 6_655 ?
N100 C100 Ni61 N63 -89(12) 6_655 ?
C100 C100 Ni61 N63 -89(12) 6_655 ?
N100 C100 Ni61 N62 -169(100) 6_655 ?
C100 C100 Ni61 N62 -169(100) 6_655 ?
N100 C100 Ni61 N67 65(12) 6_655 ?
C100 C100 Ni61 N67 65(12) 6_655 ?
C78 N61 Ni61 C100 61.1(4) . ?
C74 N61 Ni61 C100 -110.6(3) . ?
C78 N61 Ni61 N64 -32.5(4) . ?
C74 N61 Ni61 N64 155.7(3) . ?
C78 N61 Ni61 N63 160.4(4) . ?
C74 N61 Ni61 N63 -11.4(3) . ?
C78 N61 Ni61 N62 142.9(4) . ?
C74 N61 Ni61 N62 -28.9(6) . ?
C78 N61 Ni61 N67 -114.1(4) . ?
C74 N61 Ni61 N67 74.2(3) . ?
C85 N64 Ni61 C100 -178.2(3) . ?
C89 N64 Ni61 C100 10.9(4) . ?
C85 N64 Ni61 N61 -88.2(3) . ?
C89 N64 Ni61 N61 100.9(4) . ?
C85 N64 Ni61 N63 25.5(8) . ?
C89 N64 Ni61 N63 -145.4(6) . ?
C85 N64 Ni61 N62 93.5(3) . ?
C89 N64 Ni61 N62 -77.5(4) . ?
C85 N64 Ni61 N67 -0.8(3) . ?
C89 N64 Ni61 N67 -171.7(4) . ?
C90 N63 Ni61 C100 0.5(3) . ?
C64 N63 Ni61 C100 -117.7(3) . ?
C62 N63 Ni61 C100 117.8(3) . ?
C90 N63 Ni61 N61 -87.0(3) . ?
C64 N63 Ni61 N61 154.8(3) . ?
C62 N63 Ni61 N61 30.4(2) . ?
C90 N63 Ni61 N64 156.6(6) . ?
C64 N63 Ni61 N64 38.4(7) . ?
C62 N63 Ni61 N64 -86.1(7) . ?
C90 N63 Ni61 N62 86.9(3) . ?
C64 N63 Ni61 N62 -31.3(3) . ?
C62 N63 Ni61 N62 -155.7(3) . ?
C90 N63 Ni61 N67 -177.4(3) . ?
C64 N63 Ni61 N67 64.4(3) . ?
C62 N63 Ni61 N67 -60.0(3) . ?
C83 N62 Ni61 C100 -56.6(4) . ?
C79 N62 Ni61 C100 109.4(3) . ?
C83 N62 Ni61 N61 -138.6(4) . ?
C79 N62 Ni61 N61 27.5(6) . ?
C83 N62 Ni61 N64 37.0(4) . ?
C79 N62 Ni61 N64 -157.0(3) . ?
C83 N62 Ni61 N63 -156.1(4) . ?
C79 N62 Ni61 N63 9.9(3) . ?
C83 N62 Ni61 N67 119.3(4) . ?
C79 N62 Ni61 N67 -74.6(3) . ?
C68 N67 Ni61 C100 -97(2) . ?
C84 N67 Ni61 C100 21(2) . ?
C66 N67 Ni61 C100 141.6(18) . ?
C68 N67 Ni61 N61 -22.6(3) . ?
C84 N67 Ni61 N61 95.6(3) . ?
C66 N67 Ni61 N61 -144.2(3) . ?
C68 N67 Ni61 N64 -128.3(3) . ?
C84 N67 Ni61 N64 -10.1(3) . ?
C66 N67 Ni61 N64 110.0(3) . ?
C68 N67 Ni61 N63 57.8(3) . ?
C84 N67 Ni61 N63 176.0(3) . ?
C66 N67 Ni61 N63 -63.8(3) . ?
C68 N67 Ni61 N62 137.4(3) . ?
C84 N67 Ni61 N62 -104.4(3) . ?
C66 N67 Ni61 N62 15.7(3) . ?
O1 C10 O2 C11 3.2(8) . ?
C1 C10 O2 C11 -174.2(5) . ?
O3 C12 O4 C13 0.4(6) . ?
C5 C12 O4 C13 -178.3(4) . ?
O5 C9 O6 C31 48.3(5) . ?
C5 C9 O6 C31 170.8(4) . ?
C1 C9 O6 C31 -72.1(6) . ?
O61 C70 O62 C71 4.0(9) . ?
C61 C70 O62 C71 -175.2(7) . ?
O63 C72 O64 C73 2.2(7) . ?
C65 C72 O64 C73 -177.3(4) . ?
O65 C69 O66 C91 49.8(7) . ?
C61 C69 O66 C91 -71.5(7) . ?
C65 C69 O66 C91 172.7(5) . ?

loop_
_platon_squeeze_void_nr
_platon_squeeze_void_average_x
_platon_squeeze_void_average_y
_platon_squeeze_void_average_z
_platon_squeeze_void_volume
_platon_squeeze_void_count_electrons
_platon_squeeze_void_content
1 0.500 -0.000 0.008 47 11 methanol,water
2 -0.000 -0.000 0.111 12 0 'methanol, water'
3 0.500 -0.000 0.229 88 21 'methanol, water'
4 0.500 -0.000 0.508 47 11 'methanol, water'
5 -0.000 -0.000 0.611 12 0
;
;
6 0.500 -0.000 0.729 88 21 'methanol, water'
7 0.250 0.250 0.456 99 22 'methanol, water'
8 0.750 0.250 0.956 99 22 'methanol, water'
9 0.750 0.250 0.179 48 10 'methanol, water'
10 0.250 0.250 0.679 48 10 'methanol, water'
11 1.000 0.500 0.229 88 21 'methanol, water'
12 -0.000 0.500 0.729 88 21 'methanol, water'
13 1.000 0.500 0.008 47 11 'methanol, water'
14 0.000 0.500 0.508 47 11 'methanol, water'
15 0.500 0.500 0.111 12 0 ' '
16 0.500 0.500 0.611 12 0 ' '
17 0.750 0.750 0.456 99 22 'methanol, water'
18 0.250 0.750 0.956 99 22 'methanol, water'
19 0.250 0.750 0.179 48 10 'methanol, water'
20 0.750 0.750 0.679 48 10 'methanol, water'
